data_7221922
loop_
_publ_author_name
'Tian, Li'
'Li, Xin'
'Li, Ting'
'Liu, Zhong Yi'
'Wang, Xiuguang'

_publ_section_title
;
 A family of rare earth complexes with chelating furan biradicals:
 syntheses, structures and magnetic properties
;
_journal_name_full 'RSC Adv.'
_journal_paper_doi 10.1039/C5RA13386F
_journal_year 2015
_chemical_formula_moiety 'C33 H29 Ce F18 N4 O11'
_chemical_formula_sum 'C33 H29 Ce F18 N4 O11'
_chemical_formula_weight 1139.72
_space_group_crystal_system triclinic
_space_group_IT_number 2
_space_group_name_Hall '-P 1'
_space_group_name_H-M_alt 'P -1'
_symmetry_space_group_name_Hall '-P 1'
_symmetry_space_group_name_H-M 'P -1'
_atom_sites_solution_hydrogens geom
_atom_sites_solution_primary direct
_audit_creation_date 2015-04-23
_audit_creation_method
;
Olex2 1.2
(compiled 2014.11.28 svn.r3106 for OlexSys, GUI svn.r4959)
;
_audit_update_record
;
2015-07-02 deposited with the CCDC.
2015-08-27 downloaded from the CCDC.
;
_cell_angle_alpha 108.562(3)
_cell_angle_beta 93.305(2)
_cell_angle_gamma 113.769(3)
_cell_formula_units_Z 4
_cell_length_a 14.1078(4)
_cell_length_b 17.1982(6)
_cell_length_c 21.4263(5)
_cell_measurement_reflns_used 12451
_cell_measurement_temperature 173.00(10)
_cell_measurement_theta_max 73.6010
_cell_measurement_theta_min 3.4540
_cell_volume 4405.4(3)
_computing_cell_refinement
;
CrysAlisPro, Agilent Technologies,
Version 1.171.37.35 (release 13-08-2014 CrysAlis171 .NET)
(compiled Aug 13 2014,18:06:01)
;
_computing_data_collection
;
CrysAlisPro, Agilent Technologies,
Version 1.171.37.35 (release 13-08-2014 CrysAlis171 .NET)
(compiled Aug 13 2014,18:06:01)
;
_computing_data_reduction
;
CrysAlisPro, Agilent Technologies,
Version 1.171.37.35 (release 13-08-2014 CrysAlis171 .NET)
(compiled Aug 13 2014,18:06:01)
;
_computing_molecular_graphics 'Olex2 (Dolomanov et al., 2009)'
_computing_publication_material 'Olex2 (Dolomanov et al., 2009)'
_computing_structure_refinement 'ShelXL (Sheldrick, 2008)'
_computing_structure_solution 'ShelXT (Sheldrick, 2008)'
_diffrn_ambient_environment N~2~
_diffrn_ambient_temperature 173.00(10)
_diffrn_detector 'CCD plate'
_diffrn_detector_area_resol_mean 5.2740
_diffrn_detector_type AtlasS2
_diffrn_measured_fraction_theta_full 0.998
_diffrn_measured_fraction_theta_max 0.998
_diffrn_measurement_details
;
  1 omega    4.00   31.00   1.0000    1.8900
omega____ theta____ kappa____ phi______ frames
    -      -40.4301   38.0000   60.0000 27

  2 omega  -44.00   31.00   1.0000    1.8900
omega____ theta____ kappa____ phi______ frames
    -      -40.4301   38.0000  150.0000 75

  3 omega  -49.00   34.00   1.0000    1.8900
omega____ theta____ kappa____ phi______ frames
    -      -40.4301   38.0000   30.0000 83

  4 omega    8.00   33.00   1.0000    1.8900
omega____ theta____ kappa____ phi______ frames
    -       40.4301   77.0000 -120.0000 25

  5 omega   77.00  174.00   1.0000   38.9800
omega____ theta____ kappa____ phi______ frames
    -      107.5064   30.0000 -150.0000 97

  6 omega   81.00  108.00   1.0000   38.9800
omega____ theta____ kappa____ phi______ frames
    -      107.5064  -94.0000    0.0000 27

  7 omega   53.00   90.00   1.0000   38.9800
omega____ theta____ kappa____ phi______ frames
    -      107.5064  -30.0000   60.0000 37

  8 omega   55.00   96.00   1.0000   38.9800
omega____ theta____ kappa____ phi______ frames
    -      107.5064  -45.0000  120.0000 41

  9 omega   89.00  178.00   1.0000   38.9800
omega____ theta____ kappa____ phi______ frames
    -      107.5064   30.0000  120.0000 89

 10 omega   48.00   84.00   1.0000   38.9800
omega____ theta____ kappa____ phi______ frames
    -      107.5064  -30.0000 -120.0000 36

 11 omega   41.00  105.00   1.0000   38.9800
omega____ theta____ kappa____ phi______ frames
    -      107.5064  -94.0000  -60.0000 64

 12 omega   95.00  122.00   1.0000   38.9800
omega____ theta____ kappa____ phi______ frames
    -      107.5064 -125.0000 -150.0000 27

 13 omega   44.00   97.00   1.0000   38.9800
omega____ theta____ kappa____ phi______ frames
    -      107.5064  -94.0000 -120.0000 53

 14 omega   46.00  141.00   1.0000   38.9800
omega____ theta____ kappa____ phi______ frames
    -      107.5064  -77.0000    0.0000 95

 15 omega   42.00   78.00   1.0000    1.8900
omega____ theta____ kappa____ phi______ frames
    -       40.4301  -99.0000  120.0000 36

 16 omega   35.00   76.00   1.0000    1.8900
omega____ theta____ kappa____ phi______ frames
    -       40.4301  -99.0000   30.0000 41

 17 omega   30.00   89.00   1.0000   38.9800
omega____ theta____ kappa____ phi______ frames
    -      107.5064  -30.0000  -60.0000 59

 18 omega   35.00   79.00   1.0000   38.9800
omega____ theta____ kappa____ phi______ frames
    -      107.5064  -30.0000 -150.0000 44

 19 omega   30.00   77.00   1.0000   38.9800
omega____ theta____ kappa____ phi______ frames
    -      107.5064  -30.0000 -180.0000 47

 20 omega   31.00   75.00   1.0000   38.9800
omega____ theta____ kappa____ phi______ frames
    -      107.5064  -30.0000    0.0000 44

 21 omega   33.00   60.00   1.0000   38.9800
omega____ theta____ kappa____ phi______ frames
    -      107.5064  -94.0000    0.0000 27

 22 omega   48.00  104.00   1.0000   38.9800
omega____ theta____ kappa____ phi______ frames
    -      107.5064  -94.0000  150.0000 56

 23 omega    5.00   32.00   1.0000    1.8900
omega____ theta____ kappa____ phi______ frames
    -      -40.4301   38.0000 -180.0000 27

 24 omega -114.00  -11.00   1.0000    1.8900
omega____ theta____ kappa____ phi______ frames
    -      -40.4301  -57.0000 -120.0000 103
;
_diffrn_measurement_device 'four-circle diffractometer'
_diffrn_measurement_device_type 'SuperNova, Dual, Cu at zero, AtlasS2'
_diffrn_measurement_method '\w scans'
_diffrn_orient_matrix_UB_11 -0.0435965000
_diffrn_orient_matrix_UB_12 -0.1038092000
_diffrn_orient_matrix_UB_13 -0.0393534000
_diffrn_orient_matrix_UB_21 -0.1012846000
_diffrn_orient_matrix_UB_22 -0.0166870000
_diffrn_orient_matrix_UB_23 0.0283420000
_diffrn_orient_matrix_UB_31 -0.0525700000
_diffrn_orient_matrix_UB_32 0.0090507000
_diffrn_orient_matrix_UB_33 -0.0606426000
_diffrn_radiation_monochromator mirror
_diffrn_radiation_probe x-ray
_diffrn_radiation_type CuK\a
_diffrn_radiation_wavelength 1.54184
_diffrn_reflns_av_R_equivalents 0.0752
_diffrn_reflns_av_unetI/netI 0.1093
_diffrn_reflns_laue_measured_fraction_full 0.998
_diffrn_reflns_laue_measured_fraction_max 0.998
_diffrn_reflns_limit_h_max 16
_diffrn_reflns_limit_h_min -16
_diffrn_reflns_limit_k_max 20
_diffrn_reflns_limit_k_min -20
_diffrn_reflns_limit_l_max 18
_diffrn_reflns_limit_l_min -25
_diffrn_reflns_number 29735
_diffrn_reflns_point_group_measured_fraction_full 0.998
_diffrn_reflns_point_group_measured_fraction_max 0.998
_diffrn_reflns_theta_full 67.074
_diffrn_reflns_theta_max 67.074
_diffrn_reflns_theta_min 3.464
_diffrn_source 'sealed X-ray tube'
_diffrn_source_type 'SuperNova (Cu) X-ray Source'
_exptl_absorpt_coefficient_mu 9.233
_exptl_absorpt_correction_T_max 1.00000
_exptl_absorpt_correction_T_min 0.31103
_exptl_absorpt_correction_type multi-scan
_exptl_absorpt_process_details
;
CrysAlisPro, Agilent Technologies,
Version 1.171.37.35 (release 13-08-2014 CrysAlis171 .NET)
(compiled Aug 13 2014,18:06:01)
Empirical absorption correction using spherical harmonics,
 implemented in SCALE3 ABSPACK scaling algorithm.
;
_exptl_crystal_colour green
_exptl_crystal_colour_primary green
_exptl_crystal_density_diffrn 1.718
_exptl_crystal_description block
_exptl_crystal_F_000 2252
_exptl_crystal_size_max 0.22
_exptl_crystal_size_mid 0.2
_exptl_crystal_size_min 0.18
_refine_diff_density_max 2.150
_refine_diff_density_min -1.199
_refine_diff_density_rms 0.153
_refine_ls_extinction_method none
_refine_ls_goodness_of_fit_ref 1.041
_refine_ls_hydrogen_treatment constr
_refine_ls_matrix_type full
_refine_ls_number_parameters 1223
_refine_ls_number_reflns 15707
_refine_ls_number_restraints 179
_refine_ls_restrained_S_all 1.075
_refine_ls_R_factor_all 0.1051
_refine_ls_R_factor_gt 0.0741
_refine_ls_shift/su_max 0.001
_refine_ls_shift/su_mean 0.000
_refine_ls_structure_factor_coef Fsqd
_refine_ls_weighting_details 'w=1/[\s^2^(Fo^2^)+(0.0866P)^2^+24.8531P] where P=(Fo^2^+2Fc^2^)/3'
_refine_ls_weighting_scheme calc
_refine_ls_wR_factor_gt 0.1870
_refine_ls_wR_factor_ref 0.2063
_reflns_Friedel_coverage 0.000
_reflns_number_gt 10986
_reflns_number_total 15707
_reflns_threshold_expression 'I > 2\s(I)'
_cod_data_source_file c5ra13386f2.cif
_cod_data_source_block a150306c
_cod_original_cell_volume 4405.4(2)
_cod_database_code 7221922
_audit_block_doi 10.5517/cc1jbjn1
_chemical_oxdiff_formula 'C H O N Ce F Cl'
_shelx_space_group_comment
;
The symmetry employed for this shelxl refinement is uniquely defined
by the following loop, which should always be used as a source of
symmetry information in preference to the above space-group names.
They are only intended as comments.
;
_reflns_odcompleteness_completeness 99.80
_reflns_odcompleteness_iscentric 1
_reflns_odcompleteness_theta 66.97
_olex2_refinement_description
;
1. Fixed Uiso
 At 1.2 times of:
  All C(H) groups
 At 1.5 times of:
  All C(H,H,H) groups
2. Rigid bond restraints
 F9, C28
 with sigma for 1-2 distances of 0.001 and sigma for 1-3 distances of 0.001
 O8, C27
 with sigma for 1-2 distances of 0.001 and sigma for 1-3 distances of 0.001
 O9, C25
 with sigma for 1-2 distances of 0.001 and sigma for 1-3 distances of 0.001
 O10, C30
 with sigma for 1-2 distances of 0.001 and sigma for 1-3 distances of 0.001
 O11, C32
 with sigma for 1-2 distances of 0.001 and sigma for 1-3 distances of 0.001
3. Uiso/Uaniso restraints and constraints
Uanis(F9) \\sim Ueq, Uanis(F7) \\sim Ueq, Uanis(F8) \\sim Ueq, Uanis(F13) \\sim
Ueq, Uanis(F14) \\sim Ueq, Uanis(F15) \\sim Ueq, Uanis(F17) \\sim Ueq,
Uanis(F16) \\sim Ueq, Uanis(F18) \\sim Ueq, Uanis(F33) \\sim Ueq, Uanis(F32)
\\sim Ueq, Uanis(F31) \\sim Ueq, Uanis(F34) \\sim Ueq, Uanis(F36) \\sim Ueq,
Uanis(F35) \\sim Ueq, Uanis(F30) \\sim Ueq, Uanis(F28) \\sim Ueq, Uanis(F29)
\\sim Ueq, Uanis(F10) \\sim Ueq, Uanis(F11) \\sim Ueq, Uanis(F12) \\sim Ueq,
Uanis(F1) \\sim Ueq, Uanis(F2) \\sim Ueq, Uanis(F3) \\sim Ueq, Uanis(C19) \\sim
Ueq, Uanis(C25) \\sim Ueq, Uanis(C30) \\sim Ueq, Uanis(C29) \\sim Ueq,
Uanis(C31) \\sim Ueq: with sigma of 0.005 and sigma for terminal atoms of 0.01
Uanis(F32) \\sim Ueq: with sigma of 0.005 and sigma for terminal atoms of 0.01
4.a Aromatic/amide H refined with riding coordinates:
 C9(H9), C10(H10), C21(H21), C26(H26), C31(H31), C42(H42), C43(H43), C54(H54),
 C59(H59), C64(H64)
4.b Idealised Me refined as rotating group:
 C4(H4A,H4B,H4C), C5(H5A,H5B,H5C), C6(H6A,H6B,H6C), C7(H7A,H7B,H7C), C15(H15A,
 H15B,H15C), C16(H16A,H16B,H16C), C17(H17A,H17B,H17C), C18(H18A,H18B,H18C),
 C37(H37A,H37B,H37C), C38(H38A,H38B,H38C), C39(H39A,H39B,H39C), C40(H40A,H40B,
 H40C), C47(H47A,H47B,H47C), C48(H48A,H48B,H48C), C50(H50A,H50B,H50C), C51(H51A,
 H51B,H51C)
;
_shelx_shelxl_version_number 2014/7
_olex2_submission_special_instructions 'No special instructions were received'

loop_
_space_group_symop_operation_xyz
'x, y, z'
'-x, -y, -z'

loop_
_atom_site_label
_atom_site_type_symbol
_atom_site_fract_x
_atom_site_fract_y
_atom_site_fract_z
_atom_site_U_iso_or_equiv
_atom_site_adp_type
_atom_site_occupancy
_atom_site_site_symmetry_order
_atom_site_calc_flag
_atom_site_refinement_flags_posn
_atom_site_refinement_flags_adp
Ce01 Ce 0.56674(4) 0.68702(3) 0.83298(2) 0.02765(14) Uani 1 1 d . .
F1 F 0.7576(9) 0.9569(7) 0.7937(6) 0.104(3) Uani 1 1 d . U
F2 F 0.6285(11) 0.9321(8) 0.7241(7) 0.109(3) Uani 1 1 d . U
F3 F 0.7593(9) 0.9157(7) 0.6887(6) 0.104(3) Uani 1 1 d . U
F4 F 0.6367(7) 0.6066(6) 0.5562(3) 0.076(2) Uani 1 1 d . .
F5 F 0.6597(8) 0.5322(7) 0.6143(4) 0.085(3) Uani 1 1 d . .
F6 F 0.5031(6) 0.5071(5) 0.5747(3) 0.070(2) Uani 1 1 d . .
F7 F 0.7639(12) 0.5444(8) 0.9502(6) 0.113(4) Uani 1 1 d . U
F8 F 0.8594(13) 0.6777(13) 1.0167(9) 0.168(6) Uani 1 1 d . U
F9 F 0.7169(15) 0.6353(14) 1.0121(9) 0.173(6) Uani 1 1 d . U
F10 F 0.9509(13) 0.8693(10) 0.8188(9) 0.146(5) Uani 1 1 d . U
F11 F 1.0161(8) 0.8036(9) 0.8565(6) 0.111(4) Uani 1 1 d . U
F12 F 0.9190(9) 0.7387(8) 0.7578(5) 0.106(3) Uani 1 1 d . U
F13 F 0.4356(14) 0.6315(13) 1.0418(8) 0.172(6) Uani 1 1 d . U
F14 F 0.4532(16) 0.7553(16) 1.0650(11) 0.193(8) Uani 1 1 d . U
F15 F 0.5708(9) 0.7382(10) 1.1133(5) 0.111(4) Uani 1 1 d . U
F16 F 0.8605(15) 0.9589(13) 1.0747(10) 0.172(6) Uani 1 1 d . U
F17 F 0.8900(12) 0.9405(12) 0.9841(9) 0.159(6) Uani 1 1 d . U
F18 F 0.8013(11) 1.0133(8) 1.0173(7) 0.121(4) Uani 1 1 d . U
O1 O 0.4305(5) 0.5293(4) 0.7963(3) 0.0349(14) Uani 1 1 d . .
O2 O 0.2477(6) 0.3569(5) 0.5758(3) 0.0466(17) Uani 1 1 d . .
O3 O 0.4375(5) 0.7549(5) 0.8564(3) 0.0371(14) Uani 1 1 d . .
O4 O 0.3237(7) 0.8266(6) 0.6873(4) 0.0537(19) Uani 1 1 d . .
O5 O 0.3598(5) 0.6173(4) 0.7324(3) 0.0294(12) Uani 1 1 d . .
O6 O 0.5976(5) 0.7940(5) 0.7745(3) 0.0387(15) Uani 1 1 d . .
O7 O 0.5619(5) 0.6111(5) 0.7091(3) 0.0353(14) Uani 1 1 d . .
O8 O 0.6625(6) 0.6299(5) 0.8910(4) 0.0416(15) Uani 1 1 d . U
O9 O 0.7490(5) 0.7312(5) 0.8126(3) 0.0394(14) Uani 1 1 d . U
O10 O 0.5118(5) 0.6844(5) 0.9418(3) 0.0421(15) Uani 1 1 d . U
O11 O 0.6869(5) 0.8278(5) 0.9234(4) 0.0459(17) Uani 1 1 d . U
N1 N 0.3863(6) 0.4610(5) 0.7380(4) 0.0320(16) Uani 1 1 d . .
N2 N 0.3010(6) 0.3791(6) 0.6339(4) 0.0364(17) Uani 1 1 d . .
N3 N 0.4066(6) 0.7963(5) 0.8251(4) 0.0327(16) Uani 1 1 d . .
N4 N 0.3544(7) 0.8325(6) 0.7458(4) 0.0376(18) Uani 1 1 d . .
C1 C 0.3793(9) 0.3686(7) 0.7294(5) 0.043(2) Uani 1 1 d . .
C2 C 0.3420(8) 0.3189(7) 0.6507(5) 0.041(2) Uani 1 1 d . .
C3 C 0.3381(6) 0.4629(6) 0.6840(4) 0.0284(17) Uani 1 1 d . .
C4 C 0.2960(11) 0.3274(8) 0.7669(7) 0.060(3) Uani 1 1 d . .
H4A H 0.3155 0.3680 0.8133 0.090 Uiso 1 1 calc GR .
H4B H 0.2918 0.2693 0.7645 0.090 Uiso 1 1 calc GR .
H4C H 0.2282 0.3188 0.7466 0.090 Uiso 1 1 calc GR .
C5 C 0.4834(12) 0.3786(10) 0.7593(8) 0.072(4) Uani 1 1 d . .
H5A H 0.5385 0.4161 0.7427 0.107 Uiso 1 1 calc GR .
H5B H 0.4819 0.3193 0.7471 0.107 Uiso 1 1 calc GR .
H5C H 0.4970 0.4069 0.8075 0.107 Uiso 1 1 calc GR .
C6 C 0.4343(12) 0.3262(9) 0.6159(7) 0.064(3) Uani 1 1 d . .
H6A H 0.4117 0.3134 0.5691 0.095 Uiso 1 1 calc GR .
H6B H 0.4584 0.2828 0.6199 0.095 Uiso 1 1 calc GR .
H6C H 0.4912 0.3870 0.6366 0.095 Uiso 1 1 calc GR .
C7 C 0.2579(11) 0.2209(8) 0.6263(7) 0.061(3) Uani 1 1 d . .
H7A H 0.1947 0.2192 0.6416 0.092 Uiso 1 1 calc GR .
H7B H 0.2830 0.1862 0.6438 0.092 Uiso 1 1 calc GR .
H7C H 0.2424 0.1950 0.5779 0.092 Uiso 1 1 calc GR .
C8 C 0.3290(7) 0.5391(6) 0.6750(4) 0.0312(18) Uani 1 1 d . .
C9 C 0.3042(8) 0.5538(7) 0.6196(5) 0.037(2) Uani 1 1 d . .
H9 H 0.2823 0.5122 0.5753 0.045 Uiso 1 1 calc R .
C10 C 0.3182(8) 0.6458(7) 0.6423(5) 0.038(2) Uani 1 1 d . .
H10 H 0.3070 0.6758 0.6156 0.045 Uiso 1 1 calc R .
C11 C 0.3508(7) 0.6812(6) 0.7100(5) 0.0298(18) Uani 1 1 d . .
C12 C 0.3715(6) 0.7673(6) 0.7585(4) 0.0283(17) Uani 1 1 d . .
C13 C 0.3635(9) 0.9080(7) 0.8081(6) 0.044(2) Uani 1 1 d . .
C14 C 0.4248(7) 0.8921(7) 0.8629(5) 0.038(2) Uani 1 1 d . .
C15 C 0.2479(10) 0.8866(9) 0.8133(6) 0.054(3) Uani 1 1 d . .
H15A H 0.2144 0.8950 0.7773 0.080 Uiso 1 1 calc GR .
H15B H 0.2468 0.9270 0.8558 0.080 Uiso 1 1 calc GR .
H15C H 0.2103 0.8243 0.8099 0.080 Uiso 1 1 calc GR .
C16 C 0.4212(13) 0.9997(9) 0.8020(8) 0.073(4) Uani 1 1 d . .
H16A H 0.4907 1.0084 0.7947 0.110 Uiso 1 1 calc GR .
H16B H 0.4274 1.0474 0.8427 0.110 Uiso 1 1 calc GR .
H16C H 0.3823 1.0015 0.7647 0.110 Uiso 1 1 calc GR .
C17 C 0.3804(9) 0.8972(8) 0.9255(6) 0.049(3) Uani 1 1 d . .
H17A H 0.3071 0.8534 0.9134 0.073 Uiso 1 1 calc GR .
H17B H 0.3866 0.9577 0.9474 0.073 Uiso 1 1 calc GR .
H17C H 0.4194 0.8839 0.9554 0.073 Uiso 1 1 calc GR .
C18 C 0.5449(8) 0.9531(8) 0.8820(6) 0.049(3) Uani 1 1 d . .
H18A H 0.5779 0.9338 0.9106 0.073 Uiso 1 1 calc GR .
H18B H 0.5591 1.0156 0.9055 0.073 Uiso 1 1 calc GR .
H18C H 0.5729 0.9478 0.8419 0.073 Uiso 1 1 calc GR .
C19 C 0.6995(13) 0.9024(11) 0.7321(8) 0.077(4) Uani 1 1 d . U
C20 C 0.6443(9) 0.8013(8) 0.7270(6) 0.048(3) Uani 1 1 d . .
C21 C 0.6496(9) 0.7349(8) 0.6735(5) 0.046(2) Uani 1 1 d . .
H21 H 0.6840 0.7507 0.6405 0.055 Uiso 1 1 calc R .
C22 C 0.6040(7) 0.6438(7) 0.6680(4) 0.034(2) Uani 1 1 d . .
C23 C 0.6014(9) 0.5731(9) 0.6024(5) 0.052(3) Uani 1 1 d . .
C24 C 0.9312(9) 0.7935(8) 0.8195(7) 0.055(3) Uani 1 1 d . .
C25 C 0.8315(11) 0.7449(11) 0.8444(7) 0.065(3) Uani 1 1 d . U
C26 C 0.8441(12) 0.7081(15) 0.8965(9) 0.090(6) Uani 1 1 d . .
H26 H 0.9115 0.7198 0.9160 0.108 Uiso 1 1 calc R .
C27 C 0.7590(11) 0.6578(14) 0.9159(8) 0.081(5) Uani 1 1 d . U
C28 C 0.7836(11) 0.6308(10) 0.9695(6) 0.062(3) Uani 1 1 d . U
C29 C 0.5135(11) 0.7078(11) 1.0542(7) 0.068(3) Uani 1 1 d . U
C30 C 0.5634(11) 0.7172(11) 1.0004(6) 0.065(3) Uani 1 1 d . U
C31 C 0.6618(15) 0.8101(14) 1.0289(10) 0.090(5) Uani 1 1 d . U
H31 H 0.6879 0.8384 1.0753 0.108 Uiso 1 1 calc R .
C32 C 0.7146(12) 0.8546(12) 0.9861(7) 0.073(4) Uani 1 1 d . U
C33 C 0.8155(11) 0.9426(11) 1.0187(7) 0.069(4) Uani 1 1 d . .
Ce02 Ce 0.89275(4) 0.23670(3) 0.68491(2) 0.03167(15) Uani 1 1 d . .
F19 F 0.7313(7) 0.5115(6) 0.7330(4) 0.074(2) Uani 1 1 d . .
F20 F 0.8964(6) 0.5593(5) 0.7738(4) 0.0655(19) Uani 1 1 d . .
F21 F 0.7772(7) 0.4718(6) 0.8105(4) 0.068(2) Uani 1 1 d . .
F22 F 0.7683(8) 0.2923(9) 0.4757(4) 0.095(3) Uani 1 1 d . .
F23 F 0.6375(8) 0.3121(8) 0.5103(4) 0.087(3) Uani 1 1 d . .
F24 F 0.6394(8) 0.1824(7) 0.4874(5) 0.097(3) Uani 1 1 d . .
F25 F 0.5035(7) 0.1799(7) 0.6503(6) 0.092(3) Uani 1 1 d . .
F26 F 0.5304(7) 0.1612(7) 0.7426(5) 0.083(3) Uani 1 1 d . .
F27 F 0.4314(6) 0.0474(6) 0.6547(5) 0.080(3) Uani 1 1 d . .
F28 F 0.6443(11) -0.0827(8) 0.4848(6) 0.117(4) Uani 1 1 d . U
F29 F 0.7521(7) -0.0950(5) 0.5487(5) 0.083(3) Uani 1 1 d . U
F30 F 0.5921(8) -0.1455(6) 0.5553(6) 0.100(3) Uani 1 1 d . U
F31 F 0.7377(8) 0.1352(7) 0.8697(5) 0.104(3) Uani 1 1 d . U
F32 F 0.8595(10) 0.2656(7) 0.9234(5) 0.118(4) Uani 1 1 d . U
F33 F 0.8708(13) 0.1456(12) 0.9251(7) 0.144(5) Uani 1 1 d . U
F34 F 1.0304(11) 0.0028(8) 0.7524(9) 0.129(4) Uani 1 1 d . U
F35 F 1.1218(9) 0.0811(7) 0.7011(5) 0.090(3) Uani 1 1 d . U
F36 F 1.1596(12) 0.1263(12) 0.8043(8) 0.140(5) Uani 1 1 d . U
O12 O 0.9948(5) 0.2207(4) 0.5949(3) 0.0358(14) Uani 1 1 d . .
O13 O 1.0160(8) 0.3795(6) 0.4544(4) 0.057(2) Uani 1 1 d . .
O14 O 1.0535(5) 0.3602(4) 0.7699(3) 0.0340(13) Uani 1 1 d . .
O15 O 1.1643(6) 0.6673(5) 0.8105(3) 0.0423(16) Uani 1 1 d . .
O16 O 1.0570(5) 0.4048(4) 0.6582(3) 0.0310(13) Uani 1 1 d . .
O17 O 0.8649(5) 0.3771(4) 0.7269(3) 0.0343(13) Uani 1 1 d . .
O18 O 0.8117(5) 0.2601(5) 0.5903(3) 0.0414(16) Uani 1 1 d . .
O19 O 0.7015(6) 0.1870(5) 0.6842(4) 0.0469(17) Uani 1 1 d . .
O20 O 0.7876(6) 0.0747(5) 0.6136(4) 0.0456(17) Uani 1 1 d . .
O21 O 0.8584(6) 0.2109(5) 0.7874(4) 0.0489(18) Uani 1 1 d . .
O22 O 0.9971(6) 0.1608(5) 0.7142(3) 0.0410(15) Uani 1 1 d . .
N5 N 1.0880(6) 0.4482(6) 0.8012(4) 0.0326(16) Uani 1 1 d . .
N6 N 1.1407(7) 0.5937(5) 0.8212(4) 0.0356(17) Uani 1 1 d . .
N7 N 0.9951(6) 0.2396(5) 0.5412(4) 0.0315(16) Uani 1 1 d . .
N8 N 1.0056(7) 0.3148(6) 0.4741(4) 0.0379(18) Uani 1 1 d . .
C34 C 1.1405(7) 0.5908(6) 0.8905(4) 0.0325(19) Uani 1 1 d . .
C35 C 1.1285(8) 0.4932(7) 0.8772(4) 0.039(2) Uani 1 1 d . .
C36 C 1.1013(7) 0.5085(6) 0.7722(4) 0.0307(18) Uani 1 1 d . .
C37 C 1.0448(10) 0.6049(9) 0.9111(6) 0.054(3) Uani 1 1 d . .
H37A H 1.0516 0.6624 0.9103 0.081 Uiso 1 1 calc GR .
H37B H 1.0418 0.6051 0.9558 0.081 Uiso 1 1 calc GR .
H37C H 0.9810 0.5561 0.8802 0.081 Uiso 1 1 calc GR .
C38 C 1.2408(9) 0.6679(8) 0.9398(6) 0.052(3) Uani 1 1 d . .
H38A H 1.3015 0.6669 0.9223 0.079 Uiso 1 1 calc GR .
H38B H 1.2441 0.6602 0.9822 0.079 Uiso 1 1 calc GR .
H38C H 1.2402 0.7256 0.9463 0.079 Uiso 1 1 calc GR .
C39 C 1.0506(10) 0.4383(8) 0.9103(6) 0.054(3) Uani 1 1 d . .
H39A H 0.9820 0.4343 0.8972 0.081 Uiso 1 1 calc GR .
H39B H 1.0741 0.4679 0.9584 0.081 Uiso 1 1 calc GR .
H39C H 1.0461 0.3778 0.8964 0.081 Uiso 1 1 calc GR .
C40 C 1.2338(9) 0.4896(9) 0.8916(6) 0.053(3) Uani 1 1 d . .
H40A H 1.2214 0.4269 0.8785 0.079 Uiso 1 1 calc GR .
H40B H 1.2651 0.5215 0.9389 0.079 Uiso 1 1 calc GR .
H40C H 1.2809 0.5181 0.8664 0.079 Uiso 1 1 calc GR .
C41 C 1.0782(7) 0.4902(6) 0.7019(4) 0.0295(17) Uani 1 1 d . .
C42 C 1.0674(7) 0.5414(7) 0.6675(5) 0.0344(19) Uani 1 1 d . .
H42 H 1.0759 0.6013 0.6858 0.041 Uiso 1 1 calc R .
C43 C 1.0406(8) 0.4853(7) 0.5987(5) 0.038(2) Uani 1 1 d . .
H43 H 1.0286 0.5014 0.5625 0.046 Uiso 1 1 calc R .
C44 C 1.0357(7) 0.4053(7) 0.5951(4) 0.0343(19) Uani 1 1 d . .
C45 C 1.0132(7) 0.3210(7) 0.5394(4) 0.0320(19) Uani 1 1 d . .
C46 C 0.9659(8) 0.1670(7) 0.4725(5) 0.039(2) Uani 1 1 d . .
C47 C 0.8473(10) 0.1061(8) 0.4591(6) 0.055(3) Uani 1 1 d . .
H47A H 0.8322 0.0818 0.4939 0.082 Uiso 1 1 calc GR .
H47B H 0.8256 0.0567 0.4162 0.082 Uiso 1 1 calc GR .
H47C H 0.8094 0.1415 0.4586 0.082 Uiso 1 1 calc GR .
C48 C 1.0297(12) 0.1123(10) 0.4736(6) 0.062(4) Uani 1 1 d . .
H48A H 1.1042 0.1529 0.4848 0.093 Uiso 1 1 calc GR .
H48B H 1.0122 0.0651 0.4300 0.093 Uiso 1 1 calc GR .
H48C H 1.0125 0.0851 0.5067 0.093 Uiso 1 1 calc GR .
C49 C 0.9990(8) 0.2258(7) 0.4281(4) 0.038(2) Uani 1 1 d . .
C50 C 1.1091(9) 0.2453(10) 0.4129(6) 0.056(3) Uani 1 1 d . .
H50A H 1.1280 0.2886 0.3910 0.084 Uiso 1 1 calc GR .
H50B H 1.1084 0.1894 0.3839 0.084 Uiso 1 1 calc GR .
H50C H 1.1600 0.2702 0.4542 0.084 Uiso 1 1 calc GR .
C51 C 0.9201(10) 0.1913(9) 0.3630(5) 0.054(3) Uani 1 1 d . .
H51A H 0.8520 0.1835 0.3727 0.081 Uiso 1 1 calc GR .
H51B H 0.9147 0.1337 0.3335 0.081 Uiso 1 1 calc GR .
H51C H 0.9438 0.2350 0.3415 0.081 Uiso 1 1 calc GR .
C52 C 0.8011(10) 0.4878(8) 0.7553(6) 0.051(3) Uani 1 1 d . .
C53 C 0.8065(7) 0.4034(7) 0.7043(5) 0.037(2) Uani 1 1 d . .
C54 C 0.7505(9) 0.3700(8) 0.6390(6) 0.045(2) Uani 1 1 d . .
H54 H 0.7063 0.3948 0.6297 0.054 Uiso 1 1 calc R .
C55 C 0.7572(7) 0.3004(8) 0.5861(5) 0.039(2) Uani 1 1 d . .
C56 C 0.6998(11) 0.2730(12) 0.5155(7) 0.067(4) Uani 1 1 d . .
C57 C 0.5207(10) 0.1259(8) 0.6776(7) 0.054(3) Uani 1 1 d . .
C58 C 0.6195(8) 0.1144(7) 0.6589(5) 0.036(2) Uani 1 1 d . .
C59 C 0.6067(9) 0.0299(7) 0.6169(6) 0.048(2) Uani 1 1 d . .
H59 H 0.5393 -0.0193 0.6018 0.057 Uiso 1 1 calc R .
C60 C 0.6924(9) 0.0168(7) 0.5967(5) 0.045(2) Uani 1 1 d . .
C61 C 0.6699(11) -0.0784(9) 0.5461(7) 0.066(4) Uani 1 1 d . .
C62 C 0.8405(15) 0.1825(9) 0.8866(6) 0.080(5) Uani 1 1 d . .
C63 C 0.8912(10) 0.1781(8) 0.8249(5) 0.057(3) Uani 1 1 d . .
C64 C 0.9621(10) 0.1413(9) 0.8168(6) 0.055(3) Uani 1 1 d . .
H64 H 0.9800 0.1210 0.8489 0.067 Uiso 1 1 calc R .
C65 C 1.0074(8) 0.1345(7) 0.7598(5) 0.042(2) Uani 1 1 d . .
C66 C 1.0740(11) 0.0824(9) 0.7517(7) 0.060(3) Uani 1 1 d . .

loop_
_atom_site_aniso_label
_atom_site_aniso_U_11
_atom_site_aniso_U_22
_atom_site_aniso_U_33
_atom_site_aniso_U_23
_atom_site_aniso_U_13
_atom_site_aniso_U_12
Ce01 0.0236(2) 0.0342(3) 0.0246(2) 0.01202(19) 0.00367(17) 0.01176(19)
F1 0.109(6) 0.063(5) 0.107(6) 0.032(5) 0.036(5) 0.004(4)
F2 0.148(8) 0.089(6) 0.130(7) 0.066(5) 0.051(6) 0.068(5)
F3 0.133(7) 0.078(5) 0.106(6) 0.052(5) 0.072(5) 0.031(5)
F4 0.088(5) 0.076(5) 0.038(3) 0.016(3) 0.032(3) 0.013(4)
F5 0.107(7) 0.102(7) 0.060(4) 0.009(4) 0.018(4) 0.076(6)
F6 0.064(4) 0.067(5) 0.044(4) 0.005(3) 0.010(3) 0.008(4)
F7 0.171(8) 0.098(6) 0.101(6) 0.049(5) 0.021(6) 0.081(6)
F8 0.148(9) 0.174(10) 0.181(10) 0.090(8) -0.034(7) 0.061(7)
F9 0.173(9) 0.211(11) 0.148(9) 0.063(7) 0.088(7) 0.094(8)
F10 0.161(9) 0.104(7) 0.171(9) 0.069(7) 0.018(7) 0.048(6)
F11 0.060(5) 0.153(8) 0.126(7) 0.050(6) 0.027(5) 0.053(5)
F12 0.096(6) 0.122(7) 0.089(6) 0.024(5) 0.051(5) 0.045(5)
F13 0.175(10) 0.183(10) 0.123(8) 0.104(8) 0.017(7) 0.012(7)
F14 0.173(10) 0.217(11) 0.183(11) 0.032(8) 0.035(8) 0.116(9)
F15 0.092(6) 0.169(8) 0.054(4) 0.047(5) 0.005(4) 0.037(5)
F16 0.174(10) 0.152(10) 0.153(10) 0.053(8) -0.012(7) 0.047(8)
F17 0.116(8) 0.165(10) 0.162(9) 0.033(7) 0.047(7) 0.048(7)
F18 0.140(8) 0.079(6) 0.120(7) 0.021(5) 0.019(6) 0.041(6)
O1 0.035(3) 0.035(3) 0.026(3) 0.009(3) 0.000(2) 0.010(3)
O2 0.051(4) 0.045(4) 0.035(3) 0.004(3) -0.008(3) 0.023(3)
O3 0.033(3) 0.042(4) 0.038(3) 0.014(3) 0.007(3) 0.019(3)
O4 0.070(5) 0.060(5) 0.043(4) 0.024(4) 0.005(4) 0.037(4)
O5 0.036(3) 0.027(3) 0.023(3) 0.006(2) 0.003(2) 0.016(3)
O6 0.039(4) 0.046(4) 0.043(4) 0.029(3) 0.019(3) 0.019(3)
O7 0.031(3) 0.041(4) 0.030(3) 0.012(3) 0.002(3) 0.014(3)
O8 0.043(3) 0.059(4) 0.048(4) 0.034(3) 0.017(3) 0.035(3)
O9 0.030(3) 0.047(4) 0.039(3) 0.015(3) 0.010(2) 0.015(3)
O10 0.035(3) 0.062(5) 0.041(3) 0.029(3) 0.009(2) 0.025(3)
O11 0.021(3) 0.049(4) 0.046(3) 0.002(3) -0.004(3) 0.008(3)
N1 0.028(4) 0.027(4) 0.035(4) 0.008(3) 0.002(3) 0.010(3)
N2 0.033(4) 0.041(4) 0.036(4) 0.010(3) 0.000(3) 0.021(3)
N3 0.035(4) 0.035(4) 0.034(4) 0.017(3) 0.005(3) 0.017(3)
N4 0.040(4) 0.038(4) 0.037(4) 0.016(3) 0.001(3) 0.019(4)
C1 0.047(6) 0.040(5) 0.048(6) 0.016(4) 0.009(5) 0.026(5)
C2 0.040(5) 0.032(5) 0.045(5) 0.008(4) 0.002(4) 0.018(4)
C3 0.023(4) 0.030(4) 0.032(4) 0.010(3) 0.004(3) 0.013(3)
C4 0.078(9) 0.038(6) 0.065(7) 0.022(5) 0.022(6) 0.023(6)
C5 0.068(8) 0.070(9) 0.079(9) 0.010(7) -0.011(7) 0.050(7)
C6 0.079(9) 0.063(8) 0.077(8) 0.030(7) 0.040(7) 0.052(7)
C7 0.073(8) 0.045(6) 0.057(7) 0.015(5) 0.000(6) 0.023(6)
C8 0.023(4) 0.036(5) 0.030(4) 0.004(4) -0.002(3) 0.015(4)
C9 0.045(5) 0.037(5) 0.029(4) 0.009(4) -0.001(4) 0.022(4)
C10 0.046(5) 0.037(5) 0.030(4) 0.014(4) 0.002(4) 0.019(4)
C11 0.026(4) 0.028(4) 0.040(5) 0.014(4) 0.009(3) 0.013(3)
C12 0.020(4) 0.040(5) 0.030(4) 0.016(4) -0.001(3) 0.016(3)
C13 0.047(6) 0.033(5) 0.051(6) 0.012(4) 0.006(5) 0.021(4)
C14 0.027(4) 0.046(5) 0.043(5) 0.016(4) -0.007(4) 0.020(4)
C15 0.056(7) 0.058(7) 0.050(6) 0.007(5) 0.004(5) 0.039(6)
C16 0.099(11) 0.042(7) 0.075(9) 0.030(6) 0.001(8) 0.025(7)
C17 0.052(6) 0.043(6) 0.048(6) 0.009(5) 0.011(5) 0.025(5)
C18 0.031(5) 0.042(6) 0.054(6) 0.005(5) -0.002(4) 0.009(4)
C19 0.080(6) 0.071(6) 0.076(5) 0.033(4) 0.029(4) 0.025(4)
C20 0.046(6) 0.058(7) 0.052(6) 0.035(5) 0.014(5) 0.023(5)
C21 0.048(6) 0.059(7) 0.043(5) 0.036(5) 0.019(5) 0.022(5)
C22 0.021(4) 0.052(6) 0.030(4) 0.019(4) 0.001(3) 0.017(4)
C23 0.045(6) 0.059(7) 0.036(5) 0.010(5) 0.007(4) 0.014(5)
C24 0.039(6) 0.044(6) 0.076(8) 0.020(6) 0.020(6) 0.014(5)
C25 0.050(4) 0.081(5) 0.062(5) 0.024(4) -0.001(3) 0.032(4)
C26 0.045(8) 0.141(16) 0.081(10) 0.048(11) -0.008(7) 0.037(9)
C27 0.045(5) 0.118(13) 0.071(9) 0.022(9) 0.006(6) 0.038(8)
C28 0.060(7) 0.078(9) 0.054(6) 0.020(6) -0.016(4) 0.044(7)
C29 0.060(5) 0.077(5) 0.058(5) 0.026(4) 0.013(4) 0.021(4)
C30 0.058(5) 0.087(5) 0.043(3) 0.026(4) 0.002(3) 0.025(4)
C31 0.087(6) 0.096(6) 0.086(6) 0.030(4) 0.016(4) 0.043(5)
C32 0.073(9) 0.100(11) 0.049(3) 0.024(7) 0.010(6) 0.045(9)
C33 0.053(7) 0.071(9) 0.062(8) 0.002(7) -0.006(6) 0.026(7)
Ce02 0.0382(3) 0.0299(3) 0.0301(3) 0.0115(2) 0.0116(2) 0.0175(2)
F19 0.080(5) 0.075(5) 0.077(5) 0.007(4) 0.002(4) 0.062(4)
F20 0.065(4) 0.037(3) 0.074(5) -0.001(3) 0.001(4) 0.022(3)
F21 0.082(5) 0.085(5) 0.057(4) 0.023(4) 0.030(4) 0.056(5)
F22 0.100(7) 0.184(11) 0.046(4) 0.058(6) 0.023(4) 0.093(7)
F23 0.094(6) 0.129(8) 0.060(4) 0.022(5) 0.001(4) 0.082(6)
F24 0.077(6) 0.095(7) 0.079(6) -0.009(5) -0.034(5) 0.039(5)
F25 0.076(5) 0.089(6) 0.154(9) 0.065(6) 0.026(6) 0.061(5)
F26 0.070(5) 0.094(6) 0.081(6) 0.016(5) 0.037(4) 0.043(5)
F27 0.035(4) 0.072(5) 0.122(7) 0.021(5) 0.020(4) 0.023(4)
F28 0.141(8) 0.103(7) 0.083(6) -0.005(5) -0.001(5) 0.065(6)
F29 0.069(4) 0.056(4) 0.107(6) -0.004(4) 0.020(4) 0.039(4)
F30 0.075(5) 0.048(4) 0.141(7) 0.000(4) 0.026(5) 0.020(4)
F31 0.098(6) 0.093(6) 0.087(5) 0.029(4) 0.056(5) 0.011(5)
F32 0.147(7) 0.086(6) 0.079(5) 0.020(4) 0.068(5) 0.016(5)
F33 0.172(9) 0.182(9) 0.097(6) 0.089(7) 0.057(6) 0.063(7)
F34 0.136(8) 0.083(6) 0.202(9) 0.078(6) 0.061(7) 0.060(5)
F35 0.107(6) 0.097(6) 0.108(6) 0.054(5) 0.032(5) 0.071(5)
F36 0.127(8) 0.171(9) 0.134(8) 0.046(7) 0.002(6) 0.090(7)
O12 0.046(4) 0.039(3) 0.031(3) 0.017(3) 0.017(3) 0.023(3)
O13 0.087(6) 0.066(5) 0.038(4) 0.029(4) 0.019(4) 0.043(5)
O14 0.046(4) 0.024(3) 0.032(3) 0.010(2) 0.005(3) 0.017(3)
O15 0.046(4) 0.031(3) 0.042(4) 0.013(3) 0.004(3) 0.011(3)
O16 0.040(3) 0.033(3) 0.024(3) 0.013(2) 0.009(2) 0.018(3)
O17 0.035(3) 0.035(3) 0.034(3) 0.009(3) 0.005(3) 0.020(3)
O18 0.034(3) 0.055(4) 0.035(3) 0.014(3) 0.007(3) 0.023(3)
O19 0.043(4) 0.038(4) 0.065(5) 0.019(3) 0.027(4) 0.021(3)
O20 0.036(4) 0.043(4) 0.050(4) 0.009(3) 0.011(3) 0.017(3)
O21 0.057(5) 0.051(4) 0.039(4) 0.020(3) 0.018(3) 0.022(4)
O22 0.050(4) 0.039(4) 0.039(3) 0.018(3) 0.005(3) 0.022(3)
N5 0.036(4) 0.043(4) 0.024(3) 0.015(3) 0.009(3) 0.021(3)
N6 0.043(4) 0.034(4) 0.033(4) 0.015(3) 0.012(3) 0.017(3)
N7 0.027(4) 0.042(4) 0.030(4) 0.013(3) 0.006(3) 0.021(3)
N8 0.044(5) 0.047(5) 0.030(4) 0.019(4) 0.009(3) 0.024(4)
C34 0.027(4) 0.038(5) 0.028(4) 0.011(4) 0.003(3) 0.012(4)
C35 0.044(5) 0.044(5) 0.023(4) 0.009(4) 0.011(4) 0.017(4)
C36 0.025(4) 0.038(5) 0.025(4) 0.010(4) 0.006(3) 0.012(4)
C37 0.062(7) 0.066(7) 0.042(6) 0.015(5) 0.018(5) 0.040(6)
C38 0.052(6) 0.045(6) 0.041(5) 0.011(5) 0.002(5) 0.007(5)
C39 0.062(7) 0.051(6) 0.041(6) 0.021(5) 0.015(5) 0.015(6)
C40 0.048(6) 0.059(7) 0.044(6) 0.006(5) -0.007(5) 0.028(5)
C41 0.034(4) 0.028(4) 0.031(4) 0.012(3) 0.012(3) 0.017(4)
C42 0.038(5) 0.036(5) 0.037(5) 0.018(4) 0.008(4) 0.020(4)
C43 0.050(6) 0.042(5) 0.028(4) 0.018(4) 0.009(4) 0.023(5)
C44 0.030(4) 0.048(5) 0.029(4) 0.017(4) 0.012(3) 0.018(4)
C45 0.034(5) 0.046(5) 0.027(4) 0.019(4) 0.015(4) 0.024(4)
C46 0.046(5) 0.049(6) 0.028(4) 0.008(4) 0.004(4) 0.031(5)
C47 0.054(7) 0.047(6) 0.039(5) 0.004(5) 0.010(5) 0.010(5)
C48 0.096(10) 0.082(9) 0.041(6) 0.021(6) 0.020(6) 0.071(8)
C49 0.043(5) 0.054(6) 0.026(4) 0.012(4) 0.009(4) 0.032(5)
C50 0.041(6) 0.084(9) 0.043(6) 0.017(6) 0.014(5) 0.033(6)
C51 0.060(7) 0.075(8) 0.038(5) 0.018(5) 0.007(5) 0.043(6)
C52 0.053(6) 0.048(6) 0.053(6) 0.010(5) 0.013(5) 0.032(6)
C53 0.027(4) 0.044(5) 0.037(5) 0.011(4) 0.002(4) 0.018(4)
C54 0.042(5) 0.053(6) 0.054(6) 0.022(5) 0.005(5) 0.034(5)
C55 0.024(4) 0.056(6) 0.044(5) 0.021(5) 0.006(4) 0.022(4)
C56 0.059(8) 0.110(12) 0.052(7) 0.023(7) 0.012(6) 0.061(9)
C57 0.048(6) 0.053(7) 0.073(8) 0.027(6) 0.021(6) 0.029(6)
C58 0.040(5) 0.036(5) 0.047(5) 0.024(4) 0.011(4) 0.024(4)
C59 0.039(5) 0.037(5) 0.065(7) 0.013(5) 0.007(5) 0.020(4)
C60 0.049(6) 0.035(5) 0.043(5) 0.004(4) 0.008(5) 0.018(5)
C61 0.060(8) 0.040(6) 0.072(9) -0.004(6) 0.005(6) 0.019(6)
C62 0.124(14) 0.051(7) 0.037(6) 0.020(6) 0.029(7) 0.009(8)
C63 0.060(7) 0.040(6) 0.033(5) 0.005(5) 0.009(5) -0.007(5)
C64 0.059(7) 0.062(7) 0.043(6) 0.033(5) 0.005(5) 0.015(6)
C65 0.039(5) 0.040(5) 0.041(5) 0.017(4) -0.004(4) 0.013(4)
C66 0.068(8) 0.065(8) 0.080(9) 0.053(7) 0.020(7) 0.041(7)

loop_
_atom_type_symbol
_atom_type_description
_atom_type_scat_dispersion_real
_atom_type_scat_dispersion_imag
_atom_type_scat_source
C C 0.0181 0.0091 'International Tables Vol C Tables 4.2.6.8 and 6.1.1.4'
H H 0.0000 0.0000 'International Tables Vol C Tables 4.2.6.8 and 6.1.1.4'
Ce Ce -1.8482 9.6596 'International Tables Vol C Tables 4.2.6.8 and 6.1.1.4'
F F 0.0727 0.0534 'International Tables Vol C Tables 4.2.6.8 and 6.1.1.4'
N N 0.0311 0.0180 'International Tables Vol C Tables 4.2.6.8 and 6.1.1.4'
O O 0.0492 0.0322 'International Tables Vol C Tables 4.2.6.8 and 6.1.1.4'

loop_
_geom_angle_atom_site_label_1
_geom_angle_atom_site_label_2
_geom_angle_atom_site_label_3
_geom_angle
O1 Ce01 O3 94.2(2)
O1 Ce01 O6 128.0(2)
O1 Ce01 O7 73.5(2)
O1 Ce01 O8 81.9(2)
O1 Ce01 O9 124.0(2)
O1 Ce01 O10 79.4(2)
O3 Ce01 O7 115.3(2)
O6 Ce01 O3 72.2(2)
O6 Ce01 O7 68.7(2)
O6 Ce01 O9 73.0(2)
O6 Ce01 O10 133.8(2)
O8 Ce01 O3 137.5(2)
O8 Ce01 O6 140.9(2)
O8 Ce01 O7 104.2(2)
O8 Ce01 O9 68.7(2)
O8 Ce01 O10 68.6(2)
O9 Ce01 O3 139.3(2)
O9 Ce01 O7 69.4(2)
O9 Ce01 O10 126.5(2)
O10 Ce01 O3 69.0(2)
O10 Ce01 O7 152.8(2)
O11 Ce01 O1 149.2(2)
O11 Ce01 O3 83.0(2)
O11 Ce01 O6 80.4(3)
O11 Ce01 O7 135.2(2)
O11 Ce01 O8 79.8(3)
O11 Ce01 O9 71.0(2)
O11 Ce01 O10 71.0(3)
N1 O1 Ce01 134.5(5)
N3 O3 Ce01 129.9(5)
C11 O5 C8 105.3(7)
C20 O6 Ce01 130.5(7)
C22 O7 Ce01 131.2(6)
C27 O8 Ce01 134.0(11)
C25 O9 Ce01 133.8(8)
C30 O10 Ce01 132.1(8)
C32 O11 Ce01 136.5(10)
O1 N1 C1 120.5(7)
O1 N1 C3 125.5(8)
C3 N1 C1 113.8(8)
O2 N2 C2 122.5(8)
O2 N2 C3 124.5(8)
C3 N2 C2 112.5(7)
O3 N3 C12 126.8(8)
O3 N3 C14 118.9(7)
C12 N3 C14 113.6(7)
O4 N4 C12 123.5(9)
O4 N4 C13 123.0(8)
C12 N4 C13 113.2(8)
N1 C1 C2 100.6(8)
N1 C1 C4 107.0(8)
C4 C1 C2 113.0(10)
C5 C1 N1 110.0(10)
C5 C1 C2 116.1(10)
C5 C1 C4 109.4(11)
N2 C2 C1 100.7(7)
N2 C2 C6 105.5(9)
N2 C2 C7 111.6(9)
C6 C2 C1 112.4(10)
C7 C2 C1 115.0(10)
C7 C2 C6 110.8(10)
N1 C3 N2 108.3(8)
N1 C3 C8 128.5(8)
N2 C3 C8 123.1(8)
C1 C4 H4A 109.5
C1 C4 H4B 109.5
C1 C4 H4C 109.5
H4A C4 H4B 109.5
H4A C4 H4C 109.5
H4B C4 H4C 109.5
C1 C5 H5A 109.5
C1 C5 H5B 109.5
C1 C5 H5C 109.5
H5A C5 H5B 109.5
H5A C5 H5C 109.5
H5B C5 H5C 109.5
C2 C6 H6A 109.5
C2 C6 H6B 109.5
C2 C6 H6C 109.5
H6A C6 H6B 109.5
H6A C6 H6C 109.5
H6B C6 H6C 109.5
C2 C7 H7A 109.5
C2 C7 H7B 109.5
C2 C7 H7C 109.5
H7A C7 H7B 109.5
H7A C7 H7C 109.5
H7B C7 H7C 109.5
O5 C8 C3 116.6(7)
C9 C8 O5 110.7(8)
C9 C8 C3 132.4(9)
C8 C9 H9 126.8
C8 C9 C10 106.4(8)
C10 C9 H9 126.8
C9 C10 H10 126.5
C11 C10 C9 107.1(8)
C11 C10 H10 126.5
O5 C11 C12 118.1(8)
C10 C11 O5 110.5(8)
C10 C11 C12 131.3(9)
N3 C12 C11 126.2(8)
N4 C12 N3 108.3(8)
N4 C12 C11 125.5(8)
N4 C13 C14 100.8(8)
N4 C13 C15 104.3(8)
N4 C13 C16 110.6(10)
C15 C13 C14 113.8(10)
C16 C13 C14 114.6(10)
C16 C13 C15 111.6(11)
N3 C14 C13 100.4(7)
N3 C14 C17 109.8(9)
N3 C14 C18 107.5(8)
C17 C14 C13 114.2(9)
C17 C14 C18 110.0(9)
C18 C14 C13 114.2(9)
C13 C15 H15A 109.5
C13 C15 H15B 109.5
C13 C15 H15C 109.5
H15A C15 H15B 109.5
H15A C15 H15C 109.5
H15B C15 H15C 109.5
C13 C16 H16A 109.5
C13 C16 H16B 109.5
C13 C16 H16C 109.5
H16A C16 H16B 109.5
H16A C16 H16C 109.5
H16B C16 H16C 109.5
C14 C17 H17A 109.5
C14 C17 H17B 109.5
C14 C17 H17C 109.5
H17A C17 H17B 109.5
H17A C17 H17C 109.5
H17B C17 H17C 109.5
C14 C18 H18A 109.5
C14 C18 H18B 109.5
C14 C18 H18C 109.5
H18A C18 H18B 109.5
H18A C18 H18C 109.5
H18B C18 H18C 109.5
F1 C19 C20 110.3(13)
F2 C19 F1 104.5(14)
F2 C19 C20 110.6(13)
F3 C19 F1 108.7(14)
F3 C19 F2 108.1(15)
F3 C19 C20 114.2(13)
O6 C20 C19 111.7(11)
O6 C20 C21 129.6(11)
C21 C20 C19 118.7(11)
C20 C21 H21 119.7
C20 C21 C22 120.6(9)
C22 C21 H21 119.7
O7 C22 C21 128.7(9)
O7 C22 C23 114.5(9)
C21 C22 C23 116.8(9)
F4 C23 F5 107.3(10)
F4 C23 F6 107.0(9)
F4 C23 C22 114.5(10)
F5 C23 C22 110.4(9)
F6 C23 F5 106.4(11)
F6 C23 C22 110.7(9)
F10 C24 F11 106.0(13)
F10 C24 F12 107.9(15)
F10 C24 C25 118.2(14)
F11 C24 C25 110.0(12)
F12 C24 F11 108.3(11)
F12 C24 C25 106.2(11)
O9 C25 C24 114.8(12)
O9 C25 C26 126.7(14)
C26 C25 C24 117.8(12)
C25 C26 H26 119.6
C27 C26 C25 120.7(13)
C27 C26 H26 119.6
O8 C27 C26 127.4(16)
O8 C27 C28 117.9(15)
C26 C27 C28 114.6(13)
F7 C28 F9 101.4(15)
F7 C28 C27 114.4(13)
F8 C28 F7 110.5(13)
F8 C28 F9 90.3(16)
F8 C28 C27 125.2(17)
F9 C28 C27 109.4(13)
F13 C29 F14 93.9(16)
F13 C29 F15 111.2(15)
F13 C29 C30 115.7(15)
F14 C29 C30 110.8(16)
F15 C29 F14 102.0(15)
F15 C29 C30 119.2(13)
O10 C30 C29 121.6(13)
O10 C30 C31 122.5(14)
C29 C30 C31 106.5(13)
C30 C31 H31 119.1
C32 C31 C30 121.8(16)
C32 C31 H31 119.1
O11 C32 C31 126.9(16)
O11 C32 C33 115.4(14)
C31 C32 C33 117.7(14)
F16 C33 F17 101.0(16)
F16 C33 F18 110.4(16)
F16 C33 C32 117.6(18)
F17 C33 C32 110.1(14)
F18 C33 F17 105.6(17)
F18 C33 C32 111.0(13)
O12 Ce02 O17 118.6(2)
O12 Ce02 O18 72.1(2)
O12 Ce02 O22 75.5(2)
O14 Ce02 O12 92.3(2)
O14 Ce02 O17 71.9(2)
O14 Ce02 O18 122.3(2)
O14 Ce02 O22 73.7(2)
O17 Ce02 O22 143.1(2)
O18 Ce02 O17 69.0(2)
O18 Ce02 O22 144.0(2)
O19 Ce02 O12 133.7(2)
O19 Ce02 O14 131.6(2)
O19 Ce02 O17 72.4(2)
O19 Ce02 O18 71.6(3)
O19 Ce02 O22 124.6(2)
O20 Ce02 O12 79.1(2)
O20 Ce02 O14 149.7(2)
O20 Ce02 O17 137.5(2)
O20 Ce02 O18 82.9(3)
O20 Ce02 O19 68.8(2)
O20 Ce02 O22 76.1(2)
O21 Ce02 O12 145.2(2)
O21 Ce02 O14 77.3(2)
O21 Ce02 O17 89.9(2)
O21 Ce02 O18 141.1(2)
O21 Ce02 O19 71.0(3)
O21 Ce02 O20 93.2(3)
O21 Ce02 O22 69.8(3)
N7 O12 Ce02 131.9(5)
N5 O14 Ce02 134.5(5)
C41 O16 C44 105.4(7)
C53 O17 Ce02 133.9(6)
C55 O18 Ce02 134.0(6)
C58 O19 Ce02 136.0(6)
C60 O20 Ce02 137.7(7)
C63 O21 Ce02 136.4(8)
C65 O22 Ce02 135.2(7)
O14 N5 C35 121.0(8)
O14 N5 C36 126.0(7)
C36 N5 C35 112.7(8)
O15 N6 C34 122.5(8)
O15 N6 C36 124.9(8)
C36 N6 C34 112.2(7)
O12 N7 C45 125.6(7)
O12 N7 C46 121.5(8)
C45 N7 C46 112.8(8)
O13 N8 C45 125.4(9)
O13 N8 C49 122.5(8)
C45 N8 C49 111.6(8)
N6 C34 C35 101.5(7)
N6 C34 C37 105.9(8)
N6 C34 C38 110.5(8)
C37 C34 C35 113.9(9)
C38 C34 C35 115.2(9)
C38 C34 C37 109.1(9)
N5 C35 C34 101.1(7)
N5 C35 C40 106.5(8)
C39 C35 N5 109.1(8)
C39 C35 C34 116.6(9)
C39 C35 C40 109.1(10)
C40 C35 C34 113.7(9)
N5 C36 N6 108.8(8)
N5 C36 C41 127.3(8)
N6 C36 C41 123.9(9)
C34 C37 H37A 109.5
C34 C37 H37B 109.5
C34 C37 H37C 109.5
H37A C37 H37B 109.5
H37A C37 H37C 109.5
H37B C37 H37C 109.5
C34 C38 H38A 109.5
C34 C38 H38B 109.5
C34 C38 H38C 109.5
H38A C38 H38B 109.5
H38A C38 H38C 109.5
H38B C38 H38C 109.5
C35 C39 H39A 109.5
C35 C39 H39B 109.5
C35 C39 H39C 109.5
H39A C39 H39B 109.5
H39A C39 H39C 109.5
H39B C39 H39C 109.5
C35 C40 H40A 109.5
C35 C40 H40B 109.5
C35 C40 H40C 109.5
H40A C40 H40B 109.5
H40A C40 H40C 109.5
H40B C40 H40C 109.5
O16 C41 C36 117.4(8)
C42 C41 O16 110.4(8)
C42 C41 C36 132.1(9)
C41 C42 H42 127.0
C41 C42 C43 106.0(8)
C43 C42 H42 127.0
C42 C43 H43 126.4
C44 C43 C42 107.2(8)
C44 C43 H43 126.4
O16 C44 C45 115.5(8)
C43 C44 O16 111.0(8)
C43 C44 C45 133.5(9)
N7 C45 N8 109.1(8)
N7 C45 C44 128.5(8)
N8 C45 C44 122.4(9)
N7 C46 C47 106.6(8)
N7 C46 C48 107.9(8)
N7 C46 C49 101.4(8)
C47 C46 C48 111.0(11)
C47 C46 C49 114.8(9)
C48 C46 C49 114.1(9)
C46 C47 H47A 109.5
C46 C47 H47B 109.5
C46 C47 H47C 109.5
H47A C47 H47B 109.5
H47A C47 H47C 109.5
H47B C47 H47C 109.5
C46 C48 H48A 109.5
C46 C48 H48B 109.5
C46 C48 H48C 109.5
H48A C48 H48B 109.5
H48A C48 H48C 109.5
H48B C48 H48C 109.5
N8 C49 C46 101.2(7)
N8 C49 C50 106.9(9)
N8 C49 C51 109.1(8)
C50 C49 C46 114.3(9)
C51 C49 C46 115.6(10)
C51 C49 C50 109.1(9)
C49 C50 H50A 109.5
C49 C50 H50B 109.5
C49 C50 H50C 109.5
H50A C50 H50B 109.5
H50A C50 H50C 109.5
H50B C50 H50C 109.5
C49 C51 H51A 109.5
C49 C51 H51B 109.5
C49 C51 H51C 109.5
H51A C51 H51B 109.5
H51A C51 H51C 109.5
H51B C51 H51C 109.5
F19 C52 F20 108.1(10)
F19 C52 F21 107.7(9)
F19 C52 C53 115.2(9)
F20 C52 C53 109.1(9)
F21 C52 F20 107.1(10)
F21 C52 C53 109.4(10)
O17 C53 C52 114.9(9)
O17 C53 C54 128.0(9)
C54 C53 C52 116.9(9)
C53 C54 H54 118.5
C53 C54 C55 123.1(9)
C55 C54 H54 118.5
O18 C55 C54 126.3(9)
O18 C55 C56 114.0(9)
C54 C55 C56 119.6(9)
F22 C56 F24 105.4(12)
F22 C56 C55 111.0(11)
F23 C56 F22 107.0(13)
F23 C56 F24 106.9(11)
F23 C56 C55 114.9(11)
F24 C56 C55 111.1(13)
F25 C57 F27 105.6(11)
F25 C57 C58 110.1(10)
F26 C57 F25 108.5(11)
F26 C57 F27 106.5(11)
F26 C57 C58 112.2(10)
F27 C57 C58 113.6(10)
O19 C58 C57 112.0(9)
O19 C58 C59 129.0(10)
C59 C58 C57 118.9(10)
C58 C59 H59 119.5
C58 C59 C60 121.1(10)
C60 C59 H59 119.5
O20 C60 C59 127.4(10)
O20 C60 C61 115.0(10)
C59 C60 C61 117.6(10)
F28 C61 C60 108.9(12)
F29 C61 F28 107.2(13)
F29 C61 F30 106.6(13)
F29 C61 C60 112.7(10)
F30 C61 F28 108.1(13)
F30 C61 C60 113.1(12)
F31 C62 F33 103.8(12)
F31 C62 C63 112.1(11)
F32 C62 F31 106.3(17)
F32 C62 F33 109.1(14)
F32 C62 C63 112.4(11)
F33 C62 C63 112.7(16)
O21 C63 C62 111.7(13)
O21 C63 C64 129.3(11)
C64 C63 C62 119.0(13)
C63 C64 H64 120.1
C63 C64 C65 119.9(10)
C65 C64 H64 120.1
O22 C65 C64 129.3(11)
O22 C65 C66 115.3(10)
C64 C65 C66 115.3(10)
F34 C66 F35 109.4(14)
F34 C66 F36 102.8(13)
F34 C66 C65 116.7(12)
F35 C66 F36 100.3(12)
F35 C66 C65 115.2(9)
F36 C66 C65 110.4(12)

loop_
_geom_bond_atom_site_label_1
_geom_bond_atom_site_label_2
_geom_bond_distance
Ce01 O1 2.437(6)
Ce01 O3 2.527(6)
Ce01 O6 2.454(6)
Ce01 O7 2.541(6)
Ce01 O8 2.447(6)
Ce01 O9 2.478(6)
Ce01 O10 2.507(7)
Ce01 O11 2.412(7)
F1 C19 1.33(2)
F2 C19 1.32(2)
F3 C19 1.303(18)
F4 C23 1.324(14)
F5 C23 1.337(16)
F6 C23 1.331(14)
F7 C28 1.311(18)
F8 C28 1.215(19)
F9 C28 1.36(2)
F10 C24 1.224(18)
F11 C24 1.315(17)
F12 C24 1.310(17)
F13 C29 1.26(2)
F14 C29 1.38(2)
F15 C29 1.284(17)
F16 C33 1.22(2)
F17 C33 1.33(2)
F18 C33 1.32(2)
O1 N1 1.310(10)
O2 N2 1.273(11)
O3 N3 1.291(10)
O4 N4 1.261(11)
O5 C8 1.388(11)
O5 C11 1.376(11)
O6 C20 1.256(13)
O7 C22 1.245(12)
O8 C27 1.264(16)
O9 C25 1.209(14)
O10 C30 1.241(14)
O11 C32 1.252(16)
N1 C1 1.500(12)
N1 C3 1.325(12)
N2 C2 1.494(13)
N2 C3 1.359(12)
N3 C12 1.340(12)
N3 C14 1.492(13)
N4 C12 1.338(12)
N4 C13 1.491(13)
C1 C2 1.570(15)
C1 C4 1.528(17)
C1 C5 1.489(16)
C2 C6 1.519(16)
C2 C7 1.509(16)
C3 C8 1.436(13)
C4 H4A 0.9600
C4 H4B 0.9600
C4 H4C 0.9600
C5 H5A 0.9600
C5 H5B 0.9600
C5 H5C 0.9600
C6 H6A 0.9600
C6 H6B 0.9600
C6 H6C 0.9600
C7 H7A 0.9600
C7 H7B 0.9600
C7 H7C 0.9600
C8 C9 1.344(14)
C9 H9 0.9300
C9 C10 1.423(14)
C10 H10 0.9300
C10 C11 1.348(13)
C11 C12 1.414(13)
C13 C14 1.574(14)
C13 C15 1.540(16)
C13 C16 1.509(16)
C14 C17 1.504(15)
C14 C18 1.534(14)
C15 H15A 0.9600
C15 H15B 0.9600
C15 H15C 0.9600
C16 H16A 0.9600
C16 H16B 0.9600
C16 H16C 0.9600
C17 H17A 0.9600
C17 H17B 0.9600
C17 H17C 0.9600
C18 H18A 0.9600
C18 H18B 0.9600
C18 H18C 0.9600
C19 C20 1.56(2)
C20 C21 1.367(17)
C21 H21 0.9300
C21 C22 1.395(15)
C22 C23 1.525(15)
C24 C25 1.544(19)
C25 C26 1.48(2)
C26 H26 0.9300
C26 C27 1.35(3)
C27 C28 1.44(2)
C29 C30 1.40(2)
C30 C31 1.53(2)
C31 H31 0.9300
C31 C32 1.43(3)
C32 C33 1.51(2)
Ce02 O12 2.483(6)
Ce02 O14 2.480(6)
Ce02 O17 2.493(6)
Ce02 O18 2.490(7)
Ce02 O19 2.478(7)
Ce02 O20 2.448(7)
Ce02 O21 2.413(7)
Ce02 O22 2.496(7)
F19 C52 1.326(14)
F20 C52 1.332(15)
F21 C52 1.328(15)
F22 C56 1.336(17)
F23 C56 1.324(15)
F24 C56 1.34(2)
F25 C57 1.332(15)
F26 C57 1.303(16)
F27 C57 1.336(15)
F28 C61 1.31(2)
F29 C61 1.303(16)
F30 C61 1.313(18)
F31 C62 1.30(2)
F32 C62 1.299(18)
F33 C62 1.33(2)
F34 C66 1.260(17)
F35 C66 1.307(17)
F36 C66 1.365(19)
O12 N7 1.291(10)
O13 N8 1.269(12)
O14 N5 1.304(10)
O15 N6 1.273(11)
O16 C41 1.364(11)
O16 C44 1.372(11)
O17 C53 1.230(12)
O18 C55 1.242(12)
O19 C58 1.235(13)
O20 C60 1.250(14)
O21 C63 1.280(16)
O22 C65 1.224(13)
N5 C35 1.522(11)
N5 C36 1.327(12)
N6 C34 1.501(12)
N6 C36 1.362(12)
N7 C45 1.331(13)
N7 C46 1.498(12)
N8 C45 1.364(12)
N8 C49 1.496(13)
C34 C35 1.546(14)
C34 C37 1.531(14)
C34 C38 1.517(14)
C35 C39 1.510(15)
C35 C40 1.529(15)
C36 C41 1.427(12)
C37 H37A 0.9600
C37 H37B 0.9600
C37 H37C 0.9600
C38 H38A 0.9600
C38 H38B 0.9600
C38 H38C 0.9600
C39 H39A 0.9600
C39 H39B 0.9600
C39 H39C 0.9600
C40 H40A 0.9600
C40 H40B 0.9600
C40 H40C 0.9600
C41 C42 1.359(13)
C42 H42 0.9300
C42 C43 1.409(14)
C43 H43 0.9300
C43 C44 1.328(14)
C44 C45 1.453(14)
C46 C47 1.522(16)
C46 C48 1.546(14)
C46 C49 1.558(15)
C47 H47A 0.9600
C47 H47B 0.9600
C47 H47C 0.9600
C48 H48A 0.9600
C48 H48B 0.9600
C48 H48C 0.9600
C49 C50 1.530(14)
C49 C51 1.515(14)
C50 H50A 0.9600
C50 H50B 0.9600
C50 H50C 0.9600
C51 H51A 0.9600
C51 H51B 0.9600
C51 H51C 0.9600
C52 C53 1.548(14)
C53 C54 1.380(15)
C54 H54 0.9300
C54 C55 1.401(15)
C55 C56 1.505(16)
C57 C58 1.542(15)
C58 C59 1.376(15)
C59 H59 0.9300
C59 C60 1.385(16)
C60 C61 1.538(15)
C62 C63 1.533(17)
C63 C64 1.37(2)
C64 H64 0.9300
C64 C65 1.404(17)
C65 C66 1.522(16)

loop_
_geom_torsion_atom_site_label_1
_geom_torsion_atom_site_label_2
_geom_torsion_atom_site_label_3
_geom_torsion_atom_site_label_4
_geom_torsion
Ce01 O1 N1 C1 129.3(8)
Ce01 O1 N1 C3 -55.8(12)
Ce01 O3 N3 C12 49.4(12)
Ce01 O3 N3 C14 -120.9(8)
Ce01 O6 C20 C19 -147.9(9)
Ce01 O6 C20 C21 34.1(17)
Ce01 O7 C22 C21 -14.8(14)
Ce01 O7 C22 C23 167.3(6)
Ce01 O8 C27 C26 -28(3)
Ce01 O8 C27 C28 154.5(10)
Ce01 O9 C25 C24 -166.0(7)
Ce01 O9 C25 C26 24(2)
Ce01 O10 C30 C29 178.8(11)
Ce01 O10 C30 C31 37(2)
Ce01 O11 C32 C31 -15(2)
Ce01 O11 C32 C33 163.7(9)
F1 C19 C20 O6 49.6(17)
F1 C19 C20 C21 -132.1(13)
F2 C19 C20 O6 -65.4(16)
F2 C19 C20 C21 112.9(14)
F3 C19 C20 O6 172.4(13)
F3 C19 C20 C21 -9(2)
F10 C24 C25 O9 59(2)
F10 C24 C25 C26 -129.5(18)
F11 C24 C25 O9 -178.8(12)
F11 C24 C25 C26 -7.8(19)
F12 C24 C25 O9 -61.9(17)
F12 C24 C25 C26 109.2(16)
F13 C29 C30 O10 39(3)
F13 C29 C30 C31 -173.9(17)
F14 C29 C30 O10 -66(2)
F14 C29 C30 C31 80.8(17)
F15 C29 C30 O10 175.8(15)
F15 C29 C30 C31 -37(2)
O1 N1 C1 C2 -169.7(8)
O1 N1 C1 C4 72.0(11)
O1 N1 C1 C5 -46.7(13)
O1 N1 C3 N2 -179.0(8)
O1 N1 C3 C8 4.6(15)
O2 N2 C2 C1 -169.2(9)
O2 N2 C2 C6 73.8(12)
O2 N2 C2 C7 -46.6(14)
O2 N2 C3 N1 177.7(9)
O2 N2 C3 C8 -5.6(14)
O3 N3 C12 N4 -175.8(8)
O3 N3 C12 C11 7.1(15)
O3 N3 C14 C13 -173.5(8)
O3 N3 C14 C17 -52.9(11)
O3 N3 C14 C18 66.8(11)
O4 N4 C12 N3 178.0(9)
O4 N4 C12 C11 -4.8(15)
O4 N4 C13 C14 -169.4(9)
O4 N4 C13 C15 72.4(12)
O4 N4 C13 C16 -47.7(14)
O5 C8 C9 C10 -0.9(11)
O5 C11 C12 N3 5.0(13)
O5 C11 C12 N4 -171.7(8)
O6 C20 C21 C22 -4.0(19)
O7 C22 C23 F4 173.7(9)
O7 C22 C23 F5 -65.0(12)
O7 C22 C23 F6 52.6(13)
O8 C27 C28 F7 72(2)
O8 C27 C28 F8 -145.7(19)
O8 C27 C28 F9 -41(2)
O9 C25 C26 C27 -4(3)
O10 C30 C31 C32 -15(3)
O11 C32 C33 F16 -161.0(17)
O11 C32 C33 F17 -46(2)
O11 C32 C33 F18 70.5(18)
N1 C1 C2 N2 -18.3(9)
N1 C1 C2 C6 93.5(10)
N1 C1 C2 C7 -138.4(10)
N1 C3 C8 O5 -10.9(14)
N1 C3 C8 C9 162.3(10)
N2 C3 C8 O5 173.1(8)
N2 C3 C8 C9 -13.7(16)
N4 C13 C14 N3 -17.5(10)
N4 C13 C14 C17 -134.9(9)
N4 C13 C14 C18 97.3(10)
C1 N1 C3 N2 -3.8(11)
C1 N1 C3 C8 179.7(9)
C2 N2 C3 N1 -10.2(11)
C2 N2 C3 C8 166.4(8)
C3 N1 C1 C2 14.9(10)
C3 N1 C1 C4 -103.4(10)
C3 N1 C1 C5 137.9(10)
C3 N2 C2 C1 18.6(11)
C3 N2 C2 C6 -98.5(10)
C3 N2 C2 C7 141.2(10)
C3 C8 C9 C10 -174.4(10)
C4 C1 C2 N2 95.5(10)
C4 C1 C2 C6 -152.7(10)
C4 C1 C2 C7 -24.7(13)
C5 C1 C2 N2 -136.9(11)
C5 C1 C2 C6 -25.1(14)
C5 C1 C2 C7 102.9(13)
C8 O5 C11 C10 -1.1(10)
C8 O5 C11 C12 176.4(7)
C8 C9 C10 C11 0.2(12)
C9 C10 C11 O5 0.6(11)
C9 C10 C11 C12 -176.5(9)
C10 C11 C12 N3 -178.1(10)
C10 C11 C12 N4 5.2(16)
C11 O5 C8 C3 175.9(7)
C11 O5 C8 C9 1.2(10)
C12 N3 C14 C13 15.0(10)
C12 N3 C14 C17 135.6(8)
C12 N3 C14 C18 -104.8(9)
C12 N4 C13 C14 17.1(11)
C12 N4 C13 C15 -101.2(10)
C12 N4 C13 C16 138.7(10)
C13 N4 C12 N3 -8.5(11)
C13 N4 C12 C11 168.7(9)
C14 N3 C12 N4 -5.0(11)
C14 N3 C12 C11 177.8(8)
C15 C13 C14 N3 93.6(10)
C15 C13 C14 C17 -23.8(13)
C15 C13 C14 C18 -151.6(9)
C16 C13 C14 N3 -136.3(11)
C16 C13 C14 C17 106.3(12)
C16 C13 C14 C18 -21.6(14)
C19 C20 C21 C22 178.0(11)
C20 C21 C22 O7 -5.6(17)
C20 C21 C22 C23 172.4(10)
C21 C22 C23 F4 -4.6(14)
C21 C22 C23 F5 116.7(11)
C21 C22 C23 F6 -125.7(11)
C24 C25 C26 C27 -173.9(17)
C25 C26 C27 O8 6(3)
C25 C26 C27 C28 -176.8(16)
C26 C27 C28 F7 -105(2)
C26 C27 C28 F8 37(3)
C26 C27 C28 F9 141.6(18)
C29 C30 C31 C32 -161.6(16)
C30 C31 C32 O11 3(3)
C30 C31 C32 C33 -175.6(14)
C31 C32 C33 F16 18(2)
C31 C32 C33 F17 133.0(18)
C31 C32 C33 F18 -110.4(18)
Ce02 O12 N7 C45 55.9(11)
Ce02 O12 N7 C46 -119.2(8)
Ce02 O14 N5 C35 131.4(7)
Ce02 O14 N5 C36 -55.1(12)
Ce02 O17 C53 C52 168.2(7)
Ce02 O17 C53 C54 -15.5(17)
Ce02 O18 C55 C54 21.0(16)
Ce02 O18 C55 C56 -162.9(9)
Ce02 O19 C58 C57 179.3(8)
Ce02 O19 C58 C59 -2.7(18)
Ce02 O20 C60 C59 -1(2)
Ce02 O20 C60 C61 177.7(9)
Ce02 O21 C63 C62 178.3(8)
Ce02 O21 C63 C64 -1.9(18)
Ce02 O22 C65 C64 -2.0(18)
Ce02 O22 C65 C66 174.2(8)
F19 C52 C53 O17 -174.3(10)
F19 C52 C53 C54 8.9(16)
F20 C52 C53 O17 63.9(13)
F20 C52 C53 C54 -112.8(11)
F21 C52 C53 O17 -52.8(13)
F21 C52 C53 C54 130.4(11)
F25 C57 C58 O19 66.0(13)
F25 C57 C58 C59 -112.3(12)
F26 C57 C58 O19 -55.0(13)
F26 C57 C58 C59 126.7(12)
F27 C57 C58 O19 -175.8(10)
F27 C57 C58 C59 5.9(16)
F31 C62 C63 O21 61.1(16)
F31 C62 C63 C64 -118.8(15)
F32 C62 C63 O21 -58.5(18)
F32 C62 C63 C64 121.6(16)
F33 C62 C63 O21 177.7(12)
F33 C62 C63 C64 -2.1(18)
O12 N7 C45 N8 -179.2(8)
O12 N7 C45 C44 -0.3(15)
O12 N7 C46 C47 69.9(11)
O12 N7 C46 C48 -49.4(12)
O12 N7 C46 C49 -169.7(7)
O13 N8 C45 N7 178.3(9)
O13 N8 C45 C44 -0.7(15)
O13 N8 C49 C46 -169.8(9)
O13 N8 C49 C50 70.3(12)
O13 N8 C49 C51 -47.5(13)
O14 N5 C35 C34 -170.6(7)
O14 N5 C35 C39 -47.3(12)
O14 N5 C35 C40 70.3(11)
O14 N5 C36 N6 -178.6(8)
O14 N5 C36 C41 2.0(15)
O15 N6 C34 C35 -169.7(8)
O15 N6 C34 C37 71.1(11)
O15 N6 C34 C38 -46.9(12)
O15 N6 C36 N5 178.7(8)
O15 N6 C36 C41 -2.0(14)
O16 C41 C42 C43 -1.6(11)
O16 C44 C45 N7 10.9(14)
O16 C44 C45 N8 -170.3(8)
O17 C53 C54 C55 -3.3(19)
O18 C55 C56 F22 -61.4(16)
O18 C55 C56 F23 177.1(12)
O18 C55 C56 F24 55.6(14)
O19 C58 C59 C60 -0.3(19)
O20 C60 C61 F28 -93.8(15)
O20 C60 C61 F29 25.0(18)
O20 C60 C61 F30 146.0(12)
O21 C63 C64 C65 -1.4(19)
O22 C65 C66 F34 -122.9(14)
O22 C65 C66 F35 7.5(17)
O22 C65 C66 F36 120.2(13)
N5 C36 C41 O16 -12.0(14)
N5 C36 C41 C42 164.1(10)
N6 C34 C35 N5 -17.9(8)
N6 C34 C35 C39 -136.0(9)
N6 C34 C35 C40 95.8(9)
N6 C36 C41 O16 168.8(8)
N6 C36 C41 C42 -15.1(16)
N7 C46 C49 N8 -18.2(9)
N7 C46 C49 C50 96.3(9)
N7 C46 C49 C51 -135.8(8)
C34 N6 C36 N5 -8.7(10)
C34 N6 C36 C41 170.7(8)
C35 N5 C36 N6 -4.7(10)
C35 N5 C36 C41 176.0(8)
C36 N5 C35 C34 15.1(10)
C36 N5 C35 C39 138.5(9)
C36 N5 C35 C40 -104.0(10)
C36 N6 C34 C35 17.5(10)
C36 N6 C34 C37 -101.8(10)
C36 N6 C34 C38 140.2(9)
C36 C41 C42 C43 -177.8(10)
C37 C34 C35 N5 95.5(9)
C37 C34 C35 C39 -22.6(12)
C37 C34 C35 C40 -150.8(9)
C38 C34 C35 N5 -137.3(8)
C38 C34 C35 C39 104.6(11)
C38 C34 C35 C40 -23.6(12)
C41 O16 C44 C43 -1.5(10)
C41 O16 C44 C45 178.5(7)
C41 C42 C43 C44 0.6(11)
C42 C43 C44 O16 0.6(11)
C42 C43 C44 C45 -179.4(10)
C43 C44 C45 N7 -169.2(11)
C43 C44 C45 N8 9.6(17)
C44 O16 C41 C36 178.8(8)
C44 O16 C41 C42 1.9(10)
C45 N7 C46 C47 -105.9(10)
C45 N7 C46 C48 134.8(10)
C45 N7 C46 C49 14.6(10)
C45 N8 C49 C46 18.3(10)
C45 N8 C49 C50 -101.6(10)
C45 N8 C49 C51 140.5(9)
C46 N7 C45 N8 -3.6(10)
C46 N7 C45 C44 175.2(9)
C47 C46 C49 N8 96.3(9)
C47 C46 C49 C50 -149.3(9)
C47 C46 C49 C51 -21.4(12)
C48 C46 C49 N8 -133.9(9)
C48 C46 C49 C50 -19.5(13)
C48 C46 C49 C51 108.4(11)
C49 N8 C45 N7 -10.0(11)
C49 N8 C45 C44 171.0(8)
C52 C53 C54 C55 173.0(10)
C53 C54 C55 O18 0.5(19)
C53 C54 C55 C56 -175.4(12)
C54 C55 C56 F22 115.0(13)
C54 C55 C56 F23 -7(2)
C54 C55 C56 F24 -128.0(12)
C57 C58 C59 C60 177.6(11)
C58 C59 C60 O20 2(2)
C58 C59 C60 C61 -176.3(12)
C59 C60 C61 F28 84.7(16)
C59 C60 C61 F29 -156.5(13)
C59 C60 C61 F30 -35.5(19)
C62 C63 C64 C65 178.4(11)
C63 C64 C65 O22 3.4(19)
C63 C64 C65 C66 -172.8(11)
C64 C65 C66 F34 53.8(18)
C64 C65 C66 F35 -175.8(12)
C64 C65 C66 F36 -63.0(15)
